data_7222368
loop_
_publ_author_name
'Brancatelli, Giovanna'
'Gattuso, Giuseppe'
'Geremia, Silvano'
'Manganaro, Nadia'
'Notti, Anna'
'Pappalardo, Sebastiano'
'Parisi, Melchiorre F.'
'Pisagatti, Ilenia'

_publ_section_title
;
 \a,\w-Alkanediyldiammonium dications sealed within calix[5]arene capsules
 with a hydrophobic bayonet-mount fastening
;
_journal_issue 41
_journal_name_full CrystEngComm
_journal_page_first 7915
_journal_paper_doi 10.1039/C5CE01558H
_journal_volume 17
_journal_year 2015
_chemical_formula_sum 'C89.1 H128.9 F3.9 K0.1 N O16.3'
_chemical_formula_weight 1552.83
_space_group_IT_number 60
_symmetry_cell_setting orthorhombic
_symmetry_Int_Tables_number 60
_symmetry_space_group_name_Hall '-P 2n 2ab'
_symmetry_space_group_name_H-M 'P b c n'
_atom_sites_solution_hydrogens geom
_audit_block_doi 10.5517/cc13wm6t
_audit_creation_date 2015-09-03T13:37:17-00:00
_audit_creation_method 'WinGX routine CIF_UPDATE'
_audit_update_record
;
2015-09-09 deposited with the CCDC.
2015-09-29 downloaded from the CCDC.
;
_cell_angle_alpha 90
_cell_angle_beta 90
_cell_angle_gamma 90
_cell_formula_units_Z 8
_cell_length_a 22.509(1)
_cell_length_b 22.972(2)
_cell_length_c 35.249(2)
_cell_measurement_temperature 100(2)
_cell_measurement_theta_max 26.387
_cell_measurement_theta_min 6.57
_cell_measurement_wavelength 0.8
_cell_volume 18226(2)
_computing_data_collection 'Elettra XRD1 Data Collection SW'
_computing_molecular_graphics Pymol
_computing_publication_material 'SHELXL-2013 (Sheldrick, 2013)'
_computing_structure_refinement 'SHELXL-2013 (Sheldrick, 2013)'
_computing_structure_solution 'SIR2011, updated version of SIR2008 (Burla et al., 2007)'
_diffrn_ambient_temperature 100(2)
_diffrn_measured_fraction_theta_full 0.964
_diffrn_measured_fraction_theta_max 0.964
_diffrn_measurement_device_type 'Dectris Pilatus 2M'
_diffrn_measurement_method 'CCD rotation images, thick slices'
_diffrn_radiation_monochromator Si111
_diffrn_radiation_source 'Elettra Synchrotron, Trieste (Italy)'
_diffrn_radiation_wavelength 0.8
_diffrn_reflns_av_R_equivalents 0.0814
_diffrn_reflns_av_unetI/netI 0.0599
_diffrn_reflns_Laue_measured_fraction_full 0.964
_diffrn_reflns_Laue_measured_fraction_max 0.964
_diffrn_reflns_limit_h_max 24
_diffrn_reflns_limit_h_min -24
_diffrn_reflns_limit_k_max 25
_diffrn_reflns_limit_k_min -25
_diffrn_reflns_limit_l_max 35
_diffrn_reflns_limit_l_min -39
_diffrn_reflns_number 62295
_diffrn_reflns_point_group_measured_fraction_full 0.964
_diffrn_reflns_point_group_measured_fraction_max 0.964
_diffrn_reflns_theta_full 26.387
_diffrn_reflns_theta_max 26.387
_diffrn_reflns_theta_min 6.57
_exptl_absorpt_coefficient_mu 0.07
_exptl_absorpt_correction_type none
_exptl_crystal_colour colorless
_exptl_crystal_density_diffrn 1.132
_exptl_crystal_description spear-shaped
_exptl_crystal_F_000 6635
_exptl_crystal_size_max 0.11
_exptl_crystal_size_mid 0.08
_exptl_crystal_size_min 0.02
_platon_squeeze_details
;
The SQUEEZE procedure removed 10 TFE disordered solvent molecules
from the cell (namely 1.3 molecules in the asymmetric unit).

(replace by semicolon in column 1 when used as .sqf)
TITL shelx     P b c n      R = 0.21
CELL   22.5090   22.9720   35.2490     90.00     90.00     90.00
SPGR Pbcn
C101 0.797 0.017 0.867 !       2.93 eA-3
C102 0.680 0.045 0.508 !       2.59 eA-3
C103 0.750 0.535 0.882 !       2.40 eA-3
C104 0.767 0.512 0.397 !       2.07 eA-3
C105 0.202 0.478 0.139 !       2.06 eA-3
C106 0.459 0.006 0.024 !       2.06 eA-3
C107 0.408 0.031 0.000 !       1.89 eA-3
C108 0.585 0.996 0.031 !       1.87 eA-3
C109 0.858 0.471 0.982 !       1.71 eA-3
C110 0.299 0.585 0.586 !       1.70 eA-3
C111 0.248 0.916 0.102 !       1.58 eA-3
C112 0.744 0.909 0.360 !       1.56 eA-3
C113 0.431 0.922 0.490 !       1.53 eA-3
Q114 0.279 0.749 0.920 !       1.46 eA-3
C115 0.722 0.957 0.410 !       1.22 eA-3
Q116 0.711 0.906 0.432 !       0.81 eA-3
Q117 0.812 0.788 0.493 !       0.75 eA-3
Q118 0.088 0.761 0.774 !       0.74 eA-3
Q119 0.180 0.906 0.467 !       0.74 eA-3
Q120 0.743 0.307 0.967 !       0.63 eA-3
Q121 0.874 0.940 0.976 !       0.62 eA-3
Q122 0.704 0.670 0.448 !       0.61 eA-3
Q123 0.875 0.016 0.466 !       0.59 eA-3
Q124 0.482 0.499 0.115 !       0.58 eA-3
Q125 0.093 0.156 0.570 !       0.57 eA-3
Q126 0.056 0.522 0.405 !       0.56 eA-3
Q127 0.275 0.110 0.344 !       0.55 eA-3
Q128 0.938 0.778 0.320 !       0.55 eA-3
Q129 0.915 0.186 0.813 !       0.54 eA-3
Q130 0.134 0.081 0.936 !       0.53 eA-3
Q131 0.664 0.971 0.477 !       0.53 eA-3
Q132 0.264 0.625 0.855 !       0.53 eA-3
Q133 0.858 0.863 0.038 !       0.52 eA-3
Q134 0.593 0.798 0.382 !       0.52 eA-3
Q135 0.429 0.349 0.213 !       0.51 eA-3
Q136 0.166 0.258 0.518 !       0.51 eA-3
Q137 0.755 0.613 0.663 !       0.50 eA-3
Q138 0.053 0.338 0.110 !       0.50 eA-3
Q139 0.851 0.031 0.980 !       0.50 eA-3
(replace by semicolon in column 1 when used as .sqf)
;
_refine_diff_density_max 0.021
_refine_diff_density_min -0.356
_refine_diff_density_rms 0.054
_refine_ls_extinction_coef 0.0129(15)
_refine_ls_extinction_expression Fc^*^=kFc[1+0.001xFc^2^\l^3^/sin(2\q)]^-1/4^
_refine_ls_extinction_method 'SHELXL-2014/7 (Sheldrick 2014'
_refine_ls_goodness_of_fit_ref 0.974
_refine_ls_hydrogen_treatment constr
_refine_ls_matrix_type full
_refine_ls_number_parameters 1126
_refine_ls_number_reflns 12628
_refine_ls_number_restraints 226
_refine_ls_restrained_S_all 0.993
_refine_ls_R_factor_all 0.1579
_refine_ls_R_factor_gt 0.1251
_refine_ls_shift/su_max 0.022
_refine_ls_shift/su_mean 0.008
_refine_ls_structure_factor_coef Fsqd
_refine_ls_weighting_details 'w=1/[\s^2^(Fo^2^)+(0.1940P)^2^+26.6113P] where P=(Fo^2^+2Fc^2^)/3'
_refine_ls_weighting_scheme calc
_refine_ls_wR_factor_gt 0.3275
_refine_ls_wR_factor_ref 0.3592
_reflns_Friedel_coverage 0
_reflns_number_gt 8637
_reflns_number_total 12628
_reflns_threshold_expression 'I > 2\s(I)'
_cod_data_source_file c5ce01558h2.cif
_cod_data_source_block TBU4_C11
_cod_depositor_comments 'Adding full bibliography for 7222366--7222368.cif.'
_cod_original_formula_sum 'C89.1 H128.9 F3.9 K0.10 N O16.3'
_cod_database_code 7222368
_shelx_estimated_absorpt_t_min 0.992
_shelx_estimated_absorpt_t_max 0.999
_platon_squeeze_void_probe_radius 1.20

loop_
_symmetry_equiv_pos_as_xyz
'x, y, z'
'-x+1/2, -y+1/2, z+1/2'
'x+1/2, -y+1/2, -z'
'-x, y, -z+1/2'
'-x, -y, -z'
'x-1/2, y-1/2, -z-1/2'
'-x-1/2, y-1/2, z'
'x, -y, z-1/2'

loop_
_atom_site_label
_atom_site_type_symbol
_atom_site_fract_x
_atom_site_fract_y
_atom_site_fract_z
_atom_site_U_iso_or_equiv
_atom_site_adp_type
_atom_site_occupancy
_atom_site_site_symmetry_order
_atom_site_calc_flag
_atom_site_refinement_flags_posn
_atom_site_refinement_flags_adp
_atom_site_refinement_flags_occupancy
_atom_site_disorder_assembly
_atom_site_disorder_group
C1A C 0.0643(2) 0.0625(3) 0.3673(2) 0.0870(17) Uani 1 1 d . U . . .
C1B C 0.0569(2) 0.1052(3) 0.3946(2) 0.0901(17) Uani 1 1 d . U . . .
H1B H 0.0176 0.1161 0.4013 0.108 Uiso 1 1 calc R U . . .
C1C C 0.1041(2) 0.1332(2) 0.41295(16) 0.0757(15) Uani 1 1 d . . . . .
C1D C 0.1610(2) 0.1148(2) 0.40366(16) 0.0726(14) Uani 1 1 d . . . . .
C1E C 0.1710(2) 0.0734(2) 0.37497(17) 0.0712(14) Uani 1 1 d . . . . .
C1F C 0.1217(2) 0.0481(2) 0.35779(18) 0.0790(15) Uani 1 1 d . . . . .
H1F H 0.128 0.0197 0.3387 0.095 Uiso 1 1 calc R U . . .
C1O C 0.0112(3) 0.0307(3) 0.3507(3) 0.115(3) Uani 1 1 d D . . . .
C1PB C -0.0475(3) 0.0646(5) 0.3571(4) 0.188(5) Uani 1 1 d D . . . .
H1P1 H -0.0502 0.0766 0.3837 0.282 Uiso 1 1 calc R U . . .
H1P2 H -0.0812 0.0396 0.3507 0.282 Uiso 1 1 calc R U . . .
H1P3 H -0.048 0.0992 0.3408 0.282 Uiso 1 1 calc R U . . .
C1QB C 0.0213(5) 0.0180(6) 0.3088(3) 0.187(6) Uani 1 1 d D . . . .
H1Q1 H 0.0219 0.0546 0.2946 0.281 Uiso 1 1 calc R U . . .
H1Q2 H -0.0109 -0.0068 0.2993 0.281 Uiso 1 1 calc R U . . .
H1Q3 H 0.0594 -0.0021 0.3056 0.281 Uiso 1 1 calc R U . . .
C1R C 0.0042(3) -0.0278(3) 0.3727(2) 0.119(3) Uani 1 1 d D . . . .
H1R1 H -0.0299 -0.0493 0.3627 0.178 Uiso 0.85 1 calc R U P A 1
H1R2 H 0.0403 -0.0511 0.3697 0.178 Uiso 0.85 1 calc R U P A 1
H1R3 H -0.0022 -0.0196 0.3997 0.178 Uiso 0.85 1 calc R U P A 1
H1R4 H -0.0299 -0.0493 0.3627 0.178 Uiso 0.15 1 calc R U P B 2
H1R5 H 0.0403 -0.0511 0.3697 0.178 Uiso 0.15 1 calc R U P B 2
H1R6 H -0.0022 -0.0196 0.3997 0.178 Uiso 0.15 1 calc R U P B 2
C1Z C 0.2331(2) 0.0556(2) 0.36320(16) 0.0726(14) Uani 1 1 d . . . . .
H1Z1 H 0.2328 0.0135 0.3573 0.087 Uiso 1 1 calc R U . . .
H1Z2 H 0.2601 0.0615 0.3851 0.087 Uiso 1 1 calc R U . . .
C1H C 0.2279(3) 0.1210(3) 0.4569(2) 0.110(2) Uani 1 1 d D U . . .
H1H1 H 0.248 0.1557 0.4675 0.132 Uiso 1 1 calc R U . C 1
H1H2 H 0.1896 0.1185 0.4706 0.132 Uiso 1 1 calc R U . C 1
C1IA C 0.2588(7) 0.0772(7) 0.4714(5) 0.102(3) Uani 0.5 1 d . U P D 1
O1LA O 0.2802(3) 0.0437(3) 0.4482(3) 0.088(2) Uani 0.5 1 d . . P D 1
O1MA O 0.2722(6) 0.0734(6) 0.5058(3) 0.134(4) Uani 0.5 1 d . U P D 1
C1IB C 0.2133(8) 0.1177(8) 0.4933(6) 0.123(4) Uiso 0.4 1 d D U P D 2
O1LB O 0.1715(9) 0.1530(9) 0.5017(6) 0.187(7) Uiso 0.4 1 d D U P D 2
O1MB O 0.2425(9) 0.0808(9) 0.5133(6) 0.153(6) Uiso 0.4 1 d D U P D 2
O1MC O 0.315(2) 0.113(2) 0.4911(11) 0.106(13) Uiso 0.1 1 d D . P D 3
C1IC C 0.2903(8) 0.1351(14) 0.4618(10) 0.13(3) Uiso 0.1 1 d D . P D 3
O1LC O 0.3197(17) 0.1686(16) 0.4398(10) 0.091(11) Uiso 0.1 1 d D . P D 3
C2A C 0.2496(3) 0.1165(3) 0.26279(17) 0.0867(16) Uani 1 1 d . . . . .
C2B C 0.2277(3) 0.0893(2) 0.29489(18) 0.0822(15) Uani 1 1 d . . . . .
H2B H 0.1901 0.0707 0.2935 0.099 Uiso 1 1 calc R U . . .
C2C C 0.2587(2) 0.08802(19) 0.32915(15) 0.0656(12) Uani 1 1 d . . . . .
C2D C 0.3142(2) 0.11398(19) 0.33021(15) 0.0645(12) Uani 1 1 d . . . . .
C2E C 0.3362(2) 0.1449(2) 0.29902(16) 0.0692(13) Uani 1 1 d . . . . .
C2F C 0.3036(3) 0.1452(2) 0.26597(16) 0.0769(14) Uani 1 1 d . . . . .
H2F H 0.3185 0.1657 0.2446 0.092 Uiso 1 1 calc R U . . .
C2H C 0.3721(2) 0.0570(2) 0.37389(19) 0.0828(16) Uani 1 1 d . . . . .
H2H1 H 0.3484 0.0267 0.3609 0.099 Uiso 1 1 calc R U . . .
H2H2 H 0.3654 0.0522 0.4015 0.099 Uiso 1 1 calc R U . . .
C2I C 0.4370(3) 0.0451(3) 0.3659(2) 0.104(2) Uani 1 1 d . . . . .
C2N C 0.5337(3) 0.0876(4) 0.3498(3) 0.134(3) Uani 1 1 d . U . . .
C2O C 0.5506(3) 0.1504(4) 0.3441(4) 0.169(4) Uani 1 1 d . . . . .
H2O1 H 0.526 0.1674 0.324 0.254 Uiso 1 1 calc R U . . .
H2O2 H 0.5926 0.1529 0.3368 0.254 Uiso 1 1 calc R U . . .
H2O3 H 0.5443 0.1719 0.3678 0.254 Uiso 1 1 calc R U . . .
C2P C 0.5427(4) 0.0515(6) 0.3153(5) 0.229(7) Uani 1 1 d . U . . .
H2P1 H 0.5852 0.0488 0.3098 0.343 Uiso 1 1 calc R U . . .
H2P2 H 0.5266 0.0125 0.3197 0.343 Uiso 1 1 calc R U . . .
H2P3 H 0.5221 0.0695 0.2938 0.343 Uiso 1 1 calc R U . . .
C2Q C 0.5645(4) 0.0640(4) 0.3849(4) 0.177(5) Uani 1 1 d . . . . .
H2Q1 H 0.5553 0.089 0.4067 0.265 Uiso 1 1 calc R U . . .
H2Q2 H 0.6075 0.0635 0.3808 0.265 Uiso 1 1 calc R U . . .
H2Q3 H 0.5505 0.0244 0.39 0.265 Uiso 1 1 calc R U . . .
C2R C 0.2201(4) 0.1131(4) 0.2233(2) 0.123(3) Uani 1 1 d . . . . .
C2S C 0.2059(4) 0.1739(5) 0.2086(2) 0.146(4) Uani 1 1 d . . . . .
H2S1 H 0.2424 0.1971 0.2077 0.219 Uiso 0.5 1 calc R U P E 1
H2S2 H 0.1889 0.1712 0.1831 0.219 Uiso 0.5 1 calc R U P E 1
H2S3 H 0.1773 0.1926 0.2257 0.219 Uiso 0.5 1 calc R U P E 1
H2S4 H 0.2424 0.1971 0.2077 0.219 Uiso 0.5 1 calc R U P F 2
H2S5 H 0.1889 0.1712 0.1831 0.219 Uiso 0.5 1 calc R U P F 2
H2S6 H 0.1773 0.1926 0.2257 0.219 Uiso 0.5 1 calc R U P F 2
C2T C 0.2652(5) 0.0864(4) 0.1939(2) 0.142(3) Uani 1 1 d . . . . .
H2T1 H 0.2459 0.0831 0.169 0.213 Uiso 1 1 calc R U . . .
H2T2 H 0.2776 0.0477 0.2025 0.213 Uiso 1 1 calc R U . . .
H2T3 H 0.3 0.1117 0.1918 0.213 Uiso 1 1 calc R U . . .
C2U C 0.1645(6) 0.0748(7) 0.2253(3) 0.227(8) Uani 1 1 d . . . . .
H2U1 H 0.1311 0.0978 0.235 0.341 Uiso 1 1 calc R U . . .
H2U2 H 0.1719 0.0418 0.2422 0.341 Uiso 1 1 calc R U . . .
H2U3 H 0.1548 0.0603 0.1999 0.341 Uiso 1 1 calc R U . . .
C2Z C 0.3957(2) 0.1759(2) 0.30020(18) 0.0801(15) Uani 1 1 d . . . . .
H2Z1 H 0.413 0.1719 0.3259 0.096 Uiso 1 1 calc R U . . .
H2Z2 H 0.4232 0.1571 0.282 0.096 Uiso 1 1 calc R U . . .
C3A C 0.3906(3) 0.3180(3) 0.24355(19) 0.0948(18) Uani 1 1 d . . . . .
C3B C 0.3736(3) 0.3557(3) 0.27238(19) 0.0884(17) Uani 1 1 d . . . . .
H3B H 0.3686 0.3958 0.2664 0.106 Uiso 1 1 calc R U . . .
C3C C 0.3634(2) 0.3379(2) 0.30930(15) 0.0713(13) Uani 1 1 d . . . . .
C3D C 0.3730(2) 0.2798(2) 0.31757(14) 0.0647(12) Uani 1 1 d . . . . .
C3E C 0.3903(2) 0.2395(2) 0.29058(16) 0.0707(13) Uani 1 1 d . . . . .
C3F C 0.3994(3) 0.2601(3) 0.25363(17) 0.0854(16) Uani 1 1 d . . . . .
H3F H 0.4119 0.2334 0.2347 0.103 Uiso 1 1 calc R U . . .
C3HA C 0.4130(3) 0.2626(4) 0.3789(2) 0.0814(19) Uani 0.85 1 d . . P D 1
H3H1 H 0.4255 0.3034 0.383 0.098 Uiso 0.85 1 calc R U P D 1
H3H2 H 0.4462 0.2413 0.3669 0.098 Uiso 0.85 1 calc R U P D 1
C3IA C 0.3981(3) 0.2356(3) 0.41527(19) 0.0780(17) Uani 0.85 1 d . . P D 1
O3LA O 0.3473(2) 0.2219(2) 0.42437(13) 0.0871(13) Uani 0.85 1 d . . P D 1
O3MA O 0.4464(2) 0.2279(2) 0.43563(15) 0.1065(17) Uani 0.85 1 d D . P D 1
C3NA C 0.4440(4) 0.2009(4) 0.4740(2) 0.122(3) Uani 0.85 1 d D . P D 1
C3OA C 0.4237(5) 0.1384(3) 0.4698(3) 0.127(3) Uani 0.85 1 d D . P D 1
H3O1 H 0.4219 0.12 0.4948 0.191 Uiso 0.85 1 calc R U P D 1
H3O2 H 0.3842 0.1375 0.4581 0.191 Uiso 0.85 1 calc R U P D 1
H3O3 H 0.4519 0.1171 0.4537 0.191 Uiso 0.85 1 calc R U P D 1
C3PA C 0.5101(6) 0.2037(6) 0.4855(3) 0.180(6) Uani 0.85 1 d D . P D 1
H3P1 H 0.515 0.1869 0.5109 0.27 Uiso 0.85 1 calc R U P D 1
H3P2 H 0.5339 0.1816 0.4673 0.27 Uiso 0.85 1 calc R U P D 1
H3P3 H 0.5232 0.2443 0.4858 0.27 Uiso 0.85 1 calc R U P D 1
C3QA C 0.4059(7) 0.2387(5) 0.4994(2) 0.174(6) Uani 0.85 1 d D . P D 1
H3Q1 H 0.4038 0.2214 0.5248 0.261 Uiso 0.85 1 calc R U P D 1
H3Q2 H 0.4233 0.2777 0.5011 0.261 Uiso 0.85 1 calc R U P D 1
H3Q3 H 0.3657 0.2415 0.4887 0.261 Uiso 0.85 1 calc R U P D 1
C3HB C 0.4157(12) 0.2316(14) 0.3689(10) 0.065(11) Uiso 0.15 1 d D . P D 2
H3H3 H 0.4468 0.2289 0.349 0.078 Uiso 0.15 1 calc R U P D 2
H3H4 H 0.4068 0.1922 0.3786 0.078 Uiso 0.15 1 calc R U P D 2
C3IB C 0.4334(15) 0.2723(13) 0.4001(10) 0.058(7) Uiso 0.15 1 d D . P D 2
O3LB O 0.4029(15) 0.3068(15) 0.4160(10) 0.116(10) Uiso 0.15 1 d . . P D 2
O3MB O 0.4933(12) 0.2669(12) 0.4087(8) 0.091(7) Uiso 0.15 1 d D . P D 2
C3NB C 0.533(2) 0.298(2) 0.4354(14) 0.18(3) Uiso 0.15 1 d D . P D 2
C3OB C 0.588(3) 0.268(3) 0.424(2) 0.19(3) Uiso 0.15 1 d D . P D 2
H3O4 H 0.5876 0.2282 0.4335 0.289 Uiso 0.15 1 calc R U P D 2
H3O5 H 0.592 0.2686 0.3966 0.289 Uiso 0.15 1 calc R U P D 2
H3O6 H 0.6225 0.2888 0.4354 0.289 Uiso 0.15 1 calc R U P D 2
C3PB C 0.507(3) 0.282(4) 0.4728(19) 0.19(3) Uiso 0.15 1 d D . P D 2
H3P4 H 0.5137 0.2401 0.4772 0.285 Uiso 0.15 1 calc R U P D 2
H3P5 H 0.5266 0.3043 0.4929 0.285 Uiso 0.15 1 calc R U P D 2
H3P6 H 0.4645 0.29 0.4728 0.285 Uiso 0.15 1 calc R U P D 2
C3QB C 0.528(3) 0.360(3) 0.424(2) 0.17(3) Uiso 0.15 1 d D . P D 2
H3Q4 H 0.4897 0.3754 0.4323 0.253 Uiso 0.15 1 calc R U P D 2
H3Q5 H 0.5604 0.3823 0.4346 0.253 Uiso 0.15 1 calc R U P D 2
H3Q6 H 0.5298 0.362 0.3958 0.253 Uiso 0.15 1 calc R U P D 2
C3R C 0.3965(4) 0.3376(3) 0.2014(2) 0.119(3) Uani 1 1 d . . . . .
C3S C 0.3512(5) 0.3031(5) 0.1768(3) 0.155(4) Uani 1 1 d . . . . .
H3S1 H 0.3536 0.3165 0.1505 0.233 Uiso 1 1 calc R U . . .
H3S2 H 0.311 0.3095 0.1866 0.233 Uiso 1 1 calc R U . . .
H3S3 H 0.3607 0.2615 0.1779 0.233 Uiso 1 1 calc R U . . .
C3T C 0.3773(4) 0.3989(4) 0.1952(2) 0.134(3) Uani 1 1 d . . . . .
H3T1 H 0.4026 0.4252 0.21 0.202 Uiso 1 1 calc R U . . .
H3T2 H 0.3359 0.4034 0.2032 0.202 Uiso 1 1 calc R U . . .
H3T3 H 0.3807 0.4085 0.1682 0.202 Uiso 1 1 calc R U . . .
C3U C 0.4594(4) 0.3279(6) 0.1892(3) 0.171(5) Uani 1 1 d . . . . .
H3U1 H 0.4863 0.3489 0.2063 0.257 Uiso 1 1 calc R U . . .
H3U2 H 0.4646 0.3424 0.1632 0.257 Uiso 1 1 calc R U . . .
H3U3 H 0.4684 0.2862 0.19 0.257 Uiso 1 1 calc R U . . .
C3Z C 0.3421(3) 0.3804(2) 0.33790(19) 0.0871(16) Uani 1 1 d . . . . .
H3Z1 H 0.3616 0.4183 0.3331 0.105 Uiso 1 1 calc R U . . .
H3Z2 H 0.3547 0.367 0.3634 0.105 Uiso 1 1 calc R U . . .
C4A C 0.1831(3) 0.4096(2) 0.30432(15) 0.0722(14) Uani 1 1 d . . . . .
C4B C 0.1534(3) 0.4060(2) 0.33807(15) 0.0730(14) Uani 1 1 d . . . . .
H4B H 0.1116 0.4119 0.3381 0.088 Uiso 1 1 calc R U . . .
C4C C 0.1815(3) 0.39401(19) 0.37246(15) 0.0718(14) Uani 1 1 d . . . . .
C4D C 0.2425(3) 0.38592(18) 0.37201(15) 0.0699(14) Uani 1 1 d . . . . .
C4E C 0.2742(2) 0.3895(2) 0.33811(16) 0.0738(14) Uani 1 1 d . . . . .
C4F C 0.2442(3) 0.4014(2) 0.30485(15) 0.0746(14) Uani 1 1 d . . . . .
H4F H 0.2659 0.404 0.2818 0.089 Uiso 1 1 calc R U . . .
C4HA C 0.3066(6) 0.4281(5) 0.4191(4) 0.052(3) Uiso 0.4 1 d . . P D 1
H4H1 H 0.3355 0.4412 0.3997 0.062 Uiso 0.4 1 calc R U P D 1
H4H2 H 0.2786 0.4603 0.4245 0.062 Uiso 0.4 1 calc R U P D 1
O4LA O 0.3333(6) 0.3627(5) 0.4708(4) 0.119(4) Uiso 0.4 1 d D . P D 1
O4MA O 0.3625(6) 0.4608(6) 0.4668(4) 0.094(4) Uiso 0.4 1 d D . P D 1
C4NA C 0.3865(9) 0.4606(9) 0.5053(6) 0.124(8) Uiso 0.4 1 d D . P D 1
C4OA C 0.4400(10) 0.4228(11) 0.5029(7) 0.114(8) Uiso 0.4 1 d D . P D 1
H4O1 H 0.4589 0.4204 0.5279 0.171 Uiso 0.4 1 calc R U P D 1
H4O2 H 0.4283 0.3837 0.4947 0.171 Uiso 0.4 1 calc R U P D 1
H4O3 H 0.4681 0.4393 0.4846 0.171 Uiso 0.4 1 calc R U P D 1
C4PA C 0.4061(11) 0.5240(10) 0.5078(8) 0.133(8) Uiso 0.4 1 d D . P D 1
H4P1 H 0.4238 0.5314 0.5327 0.2 Uiso 0.4 1 calc R U P D 1
H4P2 H 0.4355 0.532 0.488 0.2 Uiso 0.4 1 calc R U P D 1
H4P3 H 0.3716 0.5495 0.5042 0.2 Uiso 0.4 1 calc R U P D 1
C4QA C 0.3473(11) 0.4367(11) 0.5355(6) 0.140(7) Uiso 0.4 1 d D . P D 1
H4Q1 H 0.3679 0.4388 0.56 0.21 Uiso 0.4 1 calc R U P D 1
H4Q2 H 0.3106 0.4595 0.5367 0.21 Uiso 0.4 1 calc R U P D 1
H4Q3 H 0.3378 0.3961 0.5297 0.21 Uiso 0.4 1 calc R U P D 1
C4HB C 0.2796(8) 0.4126(6) 0.4323(4) 0.116(5) Uani 0.6 1 d . . P D 2
H4H3 H 0.2473 0.4088 0.4512 0.14 Uiso 0.6 1 calc R U P D 2
H4H4 H 0.2757 0.4513 0.4202 0.14 Uiso 0.6 1 calc R U P D 2
O4LB O 0.3701(5) 0.3760(7) 0.4401(5) 0.203(6) Uani 0.6 1 d . U P D 2
O4MB O 0.3408(4) 0.4447(4) 0.4798(2) 0.101(2) Uani 0.6 1 d D . P D 2
C4NB C 0.3976(10) 0.4598(7) 0.4964(5) 0.190(6) Uani 0.6 1 d D U P D 2
C4OB C 0.4249(12) 0.4102(8) 0.5164(7) 0.189(7) Uani 0.6 1 d D U P D 2
H4O4 H 0.4631 0.4223 0.5272 0.284 Uiso 0.6 1 calc R U P D 2
H4O5 H 0.3985 0.3972 0.5368 0.284 Uiso 0.6 1 calc R U P D 2
H4O6 H 0.4313 0.3782 0.4984 0.284 Uiso 0.6 1 calc R U P D 2
C4PB C 0.3807(11) 0.5005(9) 0.5280(6) 0.191(6) Uani 0.6 1 d D U P D 2
H4P4 H 0.4166 0.5134 0.5412 0.286 Uiso 0.6 1 calc R U P D 2
H4P5 H 0.3599 0.5343 0.5174 0.286 Uiso 0.6 1 calc R U P D 2
H4P6 H 0.3546 0.4802 0.5458 0.286 Uiso 0.6 1 calc R U P D 2
C4QB C 0.4241(10) 0.5001(9) 0.4673(7) 0.205(7) Uani 0.6 1 d D U P D 2
H4Q4 H 0.4633 0.5132 0.4759 0.308 Uiso 0.6 1 calc R U P D 2
H4Q5 H 0.4281 0.4795 0.4431 0.308 Uiso 0.6 1 calc R U P D 2
H4Q6 H 0.3981 0.534 0.4639 0.308 Uiso 0.6 1 calc R U P D 2
C4SA C 0.1289(6) 0.4925(4) 0.2720(4) 0.049(3) Uiso 0.35 1 d D . P G 1
H4S1 H 0.1078 0.5048 0.249 0.074 Uiso 0.35 1 calc R U P G 1
H4S2 H 0.1023 0.4955 0.2939 0.074 Uiso 0.35 1 calc R U P G 1
H4S3 H 0.1636 0.5175 0.2759 0.074 Uiso 0.35 1 calc R U P G 1
C4TA C 0.1879(9) 0.4229(9) 0.2299(5) 0.083(6) Uiso 0.35 1 d D . P G 1
H4T1 H 0.1633 0.4344 0.2082 0.125 Uiso 0.35 1 calc R U P G 1
H4T2 H 0.2221 0.4492 0.2318 0.125 Uiso 0.35 1 calc R U P G 1
H4T3 H 0.2019 0.3829 0.2263 0.125 Uiso 0.35 1 calc R U P G 1
C4UA C 0.0948(8) 0.3844(9) 0.2633(7) 0.090(7) Uiso 0.35 1 d D . P G 1
H4U1 H 0.0728 0.3938 0.2401 0.135 Uiso 0.35 1 calc R U P G 1
H4U2 H 0.1087 0.344 0.2621 0.135 Uiso 0.35 1 calc R U P G 1
H4U3 H 0.0687 0.3891 0.2854 0.135 Uiso 0.35 1 calc R U P G 1
C4SB C 0.1720(10) 0.4860(8) 0.2540(5) 0.202(9) Uani 0.65 1 d D U P G 2
H4S4 H 0.2154 0.4875 0.2559 0.304 Uiso 0.65 1 calc R U P G 2
H4S5 H 0.1601 0.4922 0.2276 0.304 Uiso 0.65 1 calc R U P G 2
H4S6 H 0.1545 0.5164 0.27 0.304 Uiso 0.65 1 calc R U P G 2
C4TB C 0.1774(5) 0.3912(9) 0.2342(3) 0.165(7) Uani 0.65 1 d D U P G 2
H4T4 H 0.2201 0.399 0.2327 0.247 Uiso 0.65 1 calc R U P G 2
H4T5 H 0.1709 0.3495 0.2387 0.247 Uiso 0.65 1 calc R U P G 2
H4T6 H 0.1584 0.4025 0.2103 0.247 Uiso 0.65 1 calc R U P G 2
C4UB C 0.0847(4) 0.4119(6) 0.2673(3) 0.085(3) Uani 0.65 1 d D . P G 2
H4U4 H 0.0791 0.3721 0.2767 0.128 Uiso 0.65 1 calc R U P G 2
H4U5 H 0.0635 0.4392 0.2839 0.128 Uiso 0.65 1 calc R U P G 2
H4U6 H 0.069 0.415 0.2415 0.128 Uiso 0.65 1 calc R U P G 2
C4I C 0.3352(3) 0.4101(3) 0.4516(2) 0.104(2) Uani 1 1 d D . . . .
C4R C 0.1501(3) 0.4266(2) 0.26723(16) 0.0941(19) Uani 1 1 d D U . . .
C4Z C 0.1453(3) 0.3917(3) 0.40886(16) 0.0918(19) Uani 1 1 d . . . . .
H4Z1 H 0.1229 0.4286 0.4116 0.11 Uiso 1 1 calc R U . . .
H4Z2 H 0.1727 0.3884 0.4307 0.11 Uiso 1 1 calc R U . . .
C5A C 0.0056(3) 0.3012(3) 0.39020(19) 0.102(2) Uani 1 1 d . . . . .
C5B C 0.0459(3) 0.3470(3) 0.39325(18) 0.097(2) Uani 1 1 d . . . . .
H5B H 0.0349 0.384 0.3835 0.116 Uiso 1 1 calc R U . . .
C5C C 0.1015(3) 0.3408(3) 0.40986(15) 0.0875(18) Uani 1 1 d . . . . .
C5D C 0.1162(3) 0.2871(3) 0.42606(14) 0.0811(16) Uani 1 1 d . . . . .
C5E C 0.0768(3) 0.2407(3) 0.42407(16) 0.0841(17) Uani 1 1 d . . . . .
C5F C 0.0223(3) 0.2479(3) 0.40582(18) 0.0961(19) Uani 1 1 d . . . . .
H5F H -0.004 0.2157 0.404 0.115 Uiso 1 1 calc R U . . .
C5HA C 0.2029(6) 0.3098(5) 0.4727(3) 0.070(3) Uiso 0.45 1 d . . P D 1
H5H1 H 0.2447 0.3156 0.4649 0.084 Uiso 0.45 1 calc R U P D 1
H5H2 H 0.1847 0.3487 0.4757 0.084 Uiso 0.45 1 calc R U P D 1
O5LA O 0.1715(5) 0.2365(4) 0.5144(3) 0.118(3) Uiso 0.45 1 d D . P D 1
O5MA O 0.2330(6) 0.3058(5) 0.5354(4) 0.108(4) Uiso 0.45 1 d D . P D 1
C5NA C 0.2346(14) 0.2882(14) 0.5760(7) 0.29(3) Uiso 0.45 1 d D . P D 1
C5QA C 0.2765(13) 0.3341(11) 0.5949(8) 0.177(9) Uiso 0.45 1 d D . P D 1
H5Q1 H 0.2801 0.3257 0.6221 0.266 Uiso 0.45 1 calc R U P D 1
H5Q2 H 0.3158 0.3323 0.5831 0.266 Uiso 0.45 1 calc R U P D 1
H5Q3 H 0.2598 0.3731 0.5915 0.266 Uiso 0.45 1 calc R U P D 1
C5OA C 0.2743(16) 0.2336(13) 0.5716(11) 0.186(18) Uiso 0.45 1 d D . P D 1
H5O1 H 0.2804 0.2155 0.5965 0.279 Uiso 0.45 1 calc R U P D 1
H5O2 H 0.2548 0.2057 0.5546 0.279 Uiso 0.45 1 calc R U P D 1
H5O3 H 0.3127 0.2449 0.5608 0.279 Uiso 0.45 1 calc R U P D 1
C5PA C 0.1721(13) 0.2945(17) 0.5914(11) 0.228(14) Uiso 0.45 1 d D . P D 1
H5P1 H 0.1714 0.2833 0.6182 0.342 Uiso 0.45 1 calc R U P D 1
H5P2 H 0.1592 0.3351 0.5888 0.342 Uiso 0.45 1 calc R U P D 1
H5P3 H 0.1452 0.2692 0.577 0.342 Uiso 0.45 1 calc R U P D 1
C5HB C 0.1558(7) 0.2973(7) 0.4833(3) 0.112(4) Uani 0.55 1 d . . P D 2
H5H3 H 0.149 0.3398 0.4843 0.134 Uiso 0.55 1 calc R U P D 2
H5H4 H 0.1189 0.2775 0.4915 0.134 Uiso 0.55 1 calc R U P D 2
O5LB O 0.2509(4) 0.2716(6) 0.4891(3) 0.158(4) Uani 0.55 1 d D . P D 2
O5MB O 0.1986(4) 0.3000(4) 0.53994(17) 0.080(2) Uani 0.55 1 d . . P D 2
C5NB C 0.2430(7) 0.2948(6) 0.5717(4) 0.119(5) Uani 0.55 1 d D U P D 2
C5OB C 0.2499(10) 0.2296(6) 0.5801(5) 0.122(5) Uani 0.55 1 d D U P D 2
H5O4 H 0.2678 0.2101 0.5582 0.183 Uiso 0.55 1 calc R U P D 2
H5O5 H 0.2755 0.2245 0.6024 0.183 Uiso 0.55 1 calc R U P D 2
H5O6 H 0.2108 0.2126 0.5853 0.183 Uiso 0.55 1 calc R U P D 2
C5PB C 0.2968(9) 0.3349(10) 0.5587(6) 0.173(6) Uani 0.55 1 d D U P D 2
H5P4 H 0.3258 0.3378 0.5793 0.26 Uiso 0.55 1 calc R U P D 2
H5P5 H 0.2818 0.3738 0.5524 0.26 Uiso 0.55 1 calc R U P D 2
H5P6 H 0.3158 0.3178 0.5363 0.26 Uiso 0.55 1 calc R U P D 2
C5QB C 0.2161(9) 0.3252(9) 0.6043(4) 0.142(5) Uani 0.55 1 d D U P D 2
H5Q4 H 0.2431 0.3233 0.626 0.213 Uiso 0.55 1 calc R U P D 2
H5Q5 H 0.2089 0.366 0.5976 0.213 Uiso 0.55 1 calc R U P D 2
H5Q6 H 0.1783 0.3065 0.6109 0.213 Uiso 0.55 1 calc R U P D 2
C5I C 0.2021(3) 0.2821(3) 0.5069(2) 0.102(2) Uani 1 1 d D . . . .
C5R C -0.0543(3) 0.3097(4) 0.3698(2) 0.121(3) Uani 1 1 d D . . . .
C5S C -0.0901(4) 0.3539(5) 0.3935(4) 0.179(5) Uani 1 1 d . . . . .
H5S1 H -0.1314 0.3544 0.3847 0.269 Uiso 1 1 calc R U . . .
H5S2 H -0.0727 0.3927 0.3905 0.269 Uiso 1 1 calc R U . . .
H5S3 H -0.0889 0.3426 0.4203 0.269 Uiso 1 1 calc R U . . .
C5T C -0.0891(4) 0.2562(5) 0.3687(3) 0.169(4) Uani 1 1 d D . . . .
H5T1 H -0.1266 0.2634 0.3553 0.253 Uiso 1 1 calc R U . . .
H5T2 H -0.0976 0.2433 0.3946 0.253 Uiso 1 1 calc R U . . .
H5T3 H -0.0666 0.226 0.3553 0.253 Uiso 1 1 calc R U . . .
C5U C -0.0433(4) 0.3357(7) 0.3311(3) 0.196(6) Uani 1 1 d . . . . .
H5U1 H -0.0242 0.3066 0.3148 0.293 Uiso 1 1 calc R U . . .
H5U2 H -0.0173 0.3697 0.3335 0.293 Uiso 1 1 calc R U . . .
H5U3 H -0.0812 0.3476 0.3198 0.293 Uiso 1 1 calc R U . . .
C5Z C 0.0932(3) 0.1817(3) 0.44193(17) 0.0926(18) Uani 1 1 d . . . . .
H5Z1 H 0.1295 0.1867 0.4575 0.111 Uiso 1 1 calc R U . . .
H5Z2 H 0.0607 0.1696 0.4591 0.111 Uiso 1 1 calc R U . . .
O1G O 0.21093(16) 0.13947(14) 0.42081(10) 0.0781(10) Uani 1 1 d . . . . .
O2G O 0.34904(15) 0.11257(13) 0.36297(10) 0.0721(9) Uani 1 1 d . . . . .
O2L O 0.4563(2) -0.0030(2) 0.3675(3) 0.169(3) Uani 1 1 d . . . . .
O2M O 0.46849(18) 0.09099(19) 0.35763(15) 0.1045(14) Uani 1 1 d . . . . .
O3G O 0.36175(13) 0.26102(15) 0.35466(9) 0.0683(9) Uani 1 1 d D . . . .
O4G O 0.27196(19) 0.37114(15) 0.40524(10) 0.0857(11) Uani 1 1 d . . . . .
O5G O 0.1718(2) 0.27877(17) 0.44253(10) 0.0946(13) Uani 1 1 d . . . . .
N6AA N 0.2466(12) 0.2396(14) 0.3730(6) 0.071(6) Uani 0.5 1 d D . P H 1
H6A1 H 0.2316 0.2664 0.3895 0.107 Uiso 0.5 1 calc R U P H 1
H6A2 H 0.2863 0.2456 0.3702 0.107 Uiso 0.5 1 calc R U P H 1
H6A3 H 0.2401 0.2032 0.3823 0.107 Uiso 0.5 1 calc R U P H 1
C6BA C 0.2160(8) 0.2459(15) 0.3348(7) 0.066(5) Uani 0.5 1 d D . P H 1
H6B1 H 0.2147 0.2876 0.3277 0.079 Uiso 0.5 1 calc R U P H 1
H6B2 H 0.2393 0.2251 0.3153 0.079 Uiso 0.5 1 calc R U P H 1
C6CA C 0.1540(8) 0.2223(8) 0.3355(5) 0.073(5) Uani 0.5 1 d D . P H 1
H6C1 H 0.156 0.1803 0.3419 0.088 Uiso 0.5 1 calc R U P H 1
H6C2 H 0.1318 0.242 0.356 0.088 Uiso 0.5 1 calc R U P H 1
C6DA C 0.1200(6) 0.2289(6) 0.2994(4) 0.083(4) Uani 0.5 1 d D . P H 1
H6D1 H 0.1447 0.2113 0.2791 0.099 Uiso 0.5 1 calc R U P H 1
H6D2 H 0.1184 0.2712 0.294 0.099 Uiso 0.5 1 calc R U P H 1
C6EA C 0.0583(9) 0.2061(14) 0.2939(6) 0.141(13) Uani 0.5 1 d D . P H 1
H6H1 H 0.0326 0.224 0.3135 0.169 Uiso 0.5 1 calc R U P H 1
H6H2 H 0.059 0.1636 0.2989 0.169 Uiso 0.5 1 calc R U P H 1
C6FA C 0.0291(6) 0.2156(6) 0.2558(4) 0.095(4) Uani 0.5 1 d D . P H 1
N6AB N 0.2406(13) 0.2388(15) 0.3872(7) 0.080(6) Uani 0.5 1 d D . P I 2
H6A4 H 0.2266 0.2709 0.3993 0.119 Uiso 0.5 1 calc R U P I 2
H6A5 H 0.2809 0.2377 0.389 0.119 Uiso 0.5 1 calc R U P I 2
H6A6 H 0.225 0.2063 0.3981 0.119 Uiso 0.5 1 calc R U P I 2
C6BB C 0.2227(14) 0.2410(17) 0.3459(8) 0.084(8) Uani 0.5 1 d D U P I 2
H6B3 H 0.2409 0.276 0.3343 0.101 Uiso 0.5 1 calc R U P I 2
H6B4 H 0.24 0.2066 0.333 0.101 Uiso 0.5 1 calc R U P I 2
C6CB C 0.1580(14) 0.2422(9) 0.3378(6) 0.094(6) Uani 0.5 1 d D U P I 2
H6C3 H 0.1388 0.2765 0.3495 0.113 Uiso 0.5 1 calc R U P I 2
H6C4 H 0.1382 0.2064 0.3468 0.113 Uiso 0.5 1 calc R U P I 2
C6DB C 0.1571(8) 0.2461(6) 0.2956(4) 0.100(4) Uani 0.5 1 d D U P I 2
H6E1 H 0.1757 0.2831 0.2876 0.12 Uiso 0.5 1 calc R U P I 2
H6E2 H 0.1807 0.2137 0.2849 0.12 Uiso 0.5 1 calc R U P I 2
C6EB C 0.0959(7) 0.2432(6) 0.2808(6) 0.112(4) Uani 0.5 1 d D U P I 2
H6F3 H 0.0971 0.2516 0.2533 0.134 Uiso 0.5 1 calc R U P I 2
H6F4 H 0.0723 0.2744 0.293 0.134 Uiso 0.5 1 calc R U P I 2
C6FB C 0.0643(13) 0.1869(11) 0.2865(8) 0.119(7) Uani 0.5 1 d D U P I 2
H6G1 H 0.0381 0.1891 0.309 0.142 Uiso 0.5 1 calc R U P I 2
H6G2 H 0.0932 0.1549 0.2903 0.142 Uiso 0.5 1 calc R U P I 2
C6GB C 0.0277(7) 0.1764(8) 0.2506(5) 0.124(5) Uani 0.5 1 d D U P I 2
K1 K 0.2782(7) 0.2534(7) 0.4214(5) 0.097(4) Uiso 0.1 1 d . . P D 3

loop_
_atom_site_aniso_label
_atom_site_aniso_U_11
_atom_site_aniso_U_22
_atom_site_aniso_U_33
_atom_site_aniso_U_23
_atom_site_aniso_U_13
_atom_site_aniso_U_12
C1A 0.068(3) 0.065(3) 0.128(5) 0.030(3) -0.019(3) -0.012(3)
C1B 0.056(3) 0.085(4) 0.129(5) 0.041(3) -0.002(3) -0.001(3)
C1C 0.069(3) 0.070(3) 0.088(4) 0.030(3) 0.011(3) 0.005(3)
C1D 0.074(3) 0.058(3) 0.086(4) 0.022(3) -0.008(3) -0.011(2)
C1E 0.062(3) 0.047(3) 0.104(4) 0.023(3) -0.012(3) -0.006(2)
C1F 0.067(3) 0.056(3) 0.113(4) 0.021(3) -0.020(3) -0.010(2)
C1O 0.071(4) 0.099(5) 0.174(8) 0.040(5) -0.038(4) -0.025(3)
C1PB 0.082(5) 0.173(9) 0.309(15) 0.048(9) -0.078(7) -0.029(6)
C1QB 0.169(9) 0.258(13) 0.134(8) 0.073(8) -0.071(7) -0.138(9)
C1R 0.094(5) 0.101(5) 0.162(7) 0.031(4) -0.024(4) -0.047(4)
C1Z 0.065(3) 0.047(2) 0.105(4) 0.011(2) -0.011(3) 0.000(2)
C1H 0.096(4) 0.130(5) 0.105(4) 0.047(4) -0.031(3) -0.012(4)
C1IA 0.099(6) 0.108(6) 0.100(6) 0.028(5) -0.014(5) -0.007(5)
O1LA 0.083(5) 0.063(4) 0.117(6) 0.040(4) -0.050(5) -0.004(4)
O1MA 0.123(7) 0.177(8) 0.104(7) 0.055(6) -0.034(6) 0.027(7)
C2A 0.090(4) 0.090(4) 0.080(4) -0.007(3) -0.022(3) 0.002(3)
C2B 0.079(3) 0.071(3) 0.097(4) -0.001(3) -0.019(3) -0.008(3)
C2C 0.061(3) 0.050(2) 0.085(3) -0.003(2) -0.009(2) 0.008(2)
C2D 0.068(3) 0.042(2) 0.084(3) -0.008(2) -0.015(2) 0.004(2)
C2E 0.071(3) 0.051(3) 0.085(4) -0.003(2) -0.001(3) 0.011(2)
C2F 0.088(4) 0.064(3) 0.079(4) -0.002(2) -0.008(3) 0.012(3)
C2H 0.063(3) 0.066(3) 0.119(5) 0.015(3) -0.009(3) 0.006(2)
C2I 0.083(4) 0.056(3) 0.172(7) 0.003(4) -0.025(4) 0.005(3)
C2N 0.059(4) 0.117(6) 0.226(10) 0.020(6) 0.009(5) 0.002(4)
C2O 0.076(5) 0.125(7) 0.306(14) 0.044(8) -0.011(6) -0.008(4)
C2P 0.100(6) 0.249(13) 0.338(17) -0.146(13) 0.086(9) -0.017(7)
C2Q 0.077(5) 0.143(7) 0.311(15) 0.036(8) -0.067(7) 0.004(5)
C2R 0.123(6) 0.154(7) 0.092(5) -0.009(5) -0.033(4) 0.003(5)
C2S 0.145(7) 0.215(10) 0.077(5) 0.004(5) -0.016(4) 0.081(7)
C2T 0.186(9) 0.142(7) 0.097(5) -0.034(5) -0.007(5) 0.029(6)
C2U 0.198(11) 0.356(19) 0.128(8) 0.025(9) -0.081(8) -0.150(12)
C2Z 0.064(3) 0.070(3) 0.106(4) 0.005(3) 0.007(3) 0.004(2)
C3A 0.109(5) 0.086(4) 0.089(4) 0.026(3) 0.011(3) -0.007(3)
C3B 0.098(4) 0.065(3) 0.102(5) 0.012(3) -0.001(3) -0.005(3)
C3C 0.075(3) 0.064(3) 0.075(3) 0.002(3) -0.007(2) -0.013(2)
C3D 0.053(2) 0.070(3) 0.071(3) 0.009(2) -0.002(2) -0.008(2)
C3E 0.061(3) 0.067(3) 0.084(4) 0.007(3) 0.003(2) -0.002(2)
C3F 0.089(4) 0.091(4) 0.076(4) 0.000(3) 0.012(3) -0.003(3)
C3HA 0.053(3) 0.125(7) 0.067(5) -0.003(4) -0.016(3) -0.003(4)
C3IA 0.079(4) 0.081(4) 0.074(4) 0.000(3) -0.016(4) 0.007(4)
O3LA 0.104(4) 0.086(3) 0.070(3) 0.004(2) -0.002(2) 0.007(3)
O3MA 0.117(4) 0.105(4) 0.097(4) -0.001(3) -0.051(3) 0.008(3)
C3NA 0.168(8) 0.107(6) 0.093(6) 0.006(5) -0.059(6) 0.030(6)
C3OA 0.180(9) 0.074(5) 0.129(7) 0.023(5) -0.045(6) 0.007(5)
C3PA 0.227(13) 0.160(10) 0.152(10) 0.001(8) -0.124(10) 0.038(9)
C3QA 0.324(17) 0.123(8) 0.074(6) -0.012(5) -0.053(8) 0.084(10)
C3R 0.153(7) 0.109(5) 0.094(5) 0.025(4) 0.034(5) -0.004(5)
C3S 0.172(9) 0.190(10) 0.104(6) 0.021(6) -0.014(6) 0.001(8)
C3T 0.112(5) 0.163(8) 0.127(6) 0.073(6) 0.026(5) 0.024(5)
C3U 0.150(8) 0.237(11) 0.126(7) 0.087(7) 0.059(6) 0.088(8)
C3Z 0.089(4) 0.066(3) 0.106(4) -0.010(3) -0.017(3) -0.011(3)
C4A 0.088(4) 0.059(3) 0.070(3) 0.008(2) -0.015(3) -0.027(3)
C4B 0.096(4) 0.056(3) 0.067(3) 0.012(2) -0.016(3) -0.015(3)
C4C 0.106(4) 0.039(2) 0.070(3) -0.001(2) -0.012(3) -0.002(2)
C4D 0.100(4) 0.041(2) 0.069(3) -0.003(2) -0.023(3) 0.000(2)
C4E 0.090(4) 0.052(3) 0.080(4) -0.006(2) -0.018(3) -0.015(2)
C4F 0.090(4) 0.067(3) 0.066(3) 0.004(2) -0.009(3) -0.025(3)
C4HB 0.159(13) 0.119(10) 0.071(8) -0.029(7) -0.047(8) 0.042(10)
O4LB 0.115(7) 0.241(11) 0.252(13) -0.130(10) -0.084(8) 0.052(8)
O4MB 0.089(5) 0.137(7) 0.078(5) -0.040(5) -0.023(4) -0.006(5)
C4NB 0.232(12) 0.145(10) 0.194(12) 0.009(8) -0.127(10) -0.033(9)
C4OB 0.220(14) 0.152(11) 0.196(14) 0.019(10) -0.138(11) -0.027(10)
C4PB 0.241(14) 0.153(11) 0.179(13) -0.034(9) -0.123(11) -0.017(11)
C4QB 0.243(14) 0.161(11) 0.212(14) 0.043(10) -0.097(12) -0.051(11)
C4SB 0.252(19) 0.186(14) 0.169(14) 0.106(12) -0.110(13) -0.100(13)
C4TB 0.085(7) 0.35(2) 0.055(6) 0.029(10) -0.008(5) -0.049(12)
C4UB 0.075(6) 0.113(8) 0.068(6) -0.001(5) -0.019(4) 0.015(6)
C4I 0.103(5) 0.075(4) 0.136(6) -0.008(4) -0.037(4) 0.016(4)
C4R 0.111(4) 0.105(4) 0.066(4) 0.018(3) -0.026(3) -0.045(4)
C4Z 0.144(5) 0.073(3) 0.058(3) -0.002(3) -0.010(3) 0.027(4)
C5A 0.091(4) 0.115(5) 0.101(5) 0.047(4) 0.035(4) 0.030(4)
C5B 0.109(5) 0.095(4) 0.086(4) 0.025(3) 0.030(4) 0.038(4)
C5C 0.121(5) 0.081(4) 0.061(3) 0.015(3) 0.025(3) 0.030(4)
C5D 0.111(4) 0.082(4) 0.050(3) 0.010(3) 0.019(3) 0.022(3)
C5E 0.093(4) 0.089(4) 0.071(3) 0.025(3) 0.029(3) 0.026(3)
C5F 0.088(4) 0.109(5) 0.091(4) 0.033(3) 0.032(3) 0.018(3)
C5HB 0.137(11) 0.135(10) 0.063(7) -0.003(6) -0.011(7) 0.047(9)
O5LB 0.082(6) 0.241(13) 0.150(9) -0.036(8) -0.006(6) 0.036(7)
O5MB 0.072(5) 0.135(6) 0.033(3) -0.006(3) -0.018(3) 0.011(4)
C5NB 0.128(7) 0.145(8) 0.085(7) -0.001(6) -0.042(6) 0.008(6)
C5OB 0.140(12) 0.142(11) 0.084(8) 0.024(7) -0.042(9) 0.052(9)
C5PB 0.169(13) 0.193(14) 0.157(13) 0.005(12) -0.017(11) -0.044(12)
C5QB 0.154(12) 0.187(13) 0.084(8) -0.032(9) -0.015(8) 0.004(11)
C5I 0.091(5) 0.116(5) 0.099(5) -0.012(4) -0.026(4) 0.032(4)
C5R 0.082(4) 0.138(6) 0.142(6) 0.062(5) 0.022(4) 0.026(4)
C5S 0.122(7) 0.183(10) 0.231(12) 0.075(9) 0.058(7) 0.066(7)
C5T 0.086(5) 0.227(12) 0.192(10) 0.085(9) -0.011(6) -0.008(6)
C5U 0.103(6) 0.323(16) 0.161(9) 0.138(10) -0.008(6) 0.018(8)
C5Z 0.098(4) 0.098(4) 0.082(4) 0.034(3) 0.022(3) 0.013(3)
O1G 0.086(2) 0.065(2) 0.084(2) 0.0137(17) -0.0237(19) -0.0112(17)
O2G 0.071(2) 0.0570(19) 0.088(2) 0.0060(16) -0.0187(17) -0.0010(15)
O2L 0.079(3) 0.081(3) 0.347(10) 0.040(4) -0.025(4) 0.005(2)
O2M 0.070(2) 0.086(3) 0.158(4) 0.015(3) -0.011(2) 0.001(2)
O3G 0.0494(17) 0.088(2) 0.067(2) 0.0090(17) -0.0082(14) -0.0055(15)
O4G 0.122(3) 0.061(2) 0.075(2) -0.0073(17) -0.028(2) 0.0221(19)
O5G 0.149(4) 0.077(2) 0.058(2) 0.0072(17) -0.023(2) 0.005(2)
N6AA 0.060(8) 0.053(6) 0.101(17) 0.020(12) 0.028(11) 0.001(6)
C6BA 0.062(10) 0.060(10) 0.076(13) 0.006(10) 0.015(7) -0.001(7)
C6CA 0.077(8) 0.067(12) 0.076(9) 0.005(7) 0.011(6) 0.033(8)
C6DA 0.053(7) 0.104(10) 0.091(9) 0.009(7) -0.018(6) -0.003(7)
C6EA 0.099(15) 0.17(3) 0.151(19) 0.065(18) -0.057(14) -0.06(2)
C6FA 0.094(8) 0.075(8) 0.115(10) -0.013(8) -0.022(7) 0.004(7)
N6AB 0.062(8) 0.059(7) 0.117(17) 0.023(12) 0.036(10) 0.000(6)
C6BB 0.118(15) 0.052(8) 0.084(16) 0.014(12) 0.006(11) 0.006(9)
C6CB 0.132(13) 0.059(11) 0.091(10) 0.005(7) -0.001(9) 0.013(9)
C6DB 0.111(9) 0.066(7) 0.122(9) 0.004(6) -0.014(8) 0.008(7)
C6EB 0.116(10) 0.075(7) 0.145(11) 0.010(8) -0.015(9) -0.001(8)
C6FB 0.105(12) 0.095(10) 0.156(14) 0.044(9) -0.031(10) 0.001(8)
C6GB 0.101(9) 0.129(11) 0.143(12) 0.035(11) -0.036(10) 0.007(9)

loop_
_atom_type_symbol
_atom_type_description
_atom_type_scat_dispersion_real
_atom_type_scat_dispersion_imag
_atom_type_scat_source
C C 0.0043 0.0021 'International Tables Vol C Tables 4.2.6.8 and 6.1.1.4'
N N 0.0082 0.0043 'International Tables Vol C Tables 4.2.6.8 and 6.1.1.4'
O O 0.0143 0.0079 'International Tables Vol C Tables 4.2.6.8 and 6.1.1.4'
H H 0 0 'International Tables Vol C Tables 4.2.6.8 and 6.1.1.4'
K K 0.2357 0.3152 'International Tables Vol C Tables 4.2.6.8 and 6.1.1.4'

loop_
_geom_angle_atom_site_label_1
_geom_angle_atom_site_label_2
_geom_angle_atom_site_label_3
_geom_angle
C1F C1A C1B 116.9(5)
C1F C1A C1O 122.2(6)
C1B C1A C1O 120.8(6)
C1A C1B C1C 123.7(5)
C1A C1B H1B 118.2
C1C C1B H1B 118.2
C1D C1C C1B 116.9(6)
C1D C1C C5Z 121.8(5)
C1B C1C C5Z 121.3(5)
C1C C1D O1G 121.2(5)
C1C C1D C1E 121.5(5)
O1G C1D C1E 117.2(5)
C1F C1E C1D 117.9(5)
C1F C1E C1Z 120.2(5)
C1D C1E C1Z 121.8(4)
C1A C1F C1E 122.9(6)
C1A C1F H1F 118.5
C1E C1F H1F 118.5
C1A C1O C1QB 110.3(6)
C1A C1O C1PB 112.0(6)
C1QB C1O C1PB 111.3(8)
C1A C1O C1R 107.6(5)
C1QB C1O C1R 109.4(7)
C1PB C1O C1R 106.0(7)
C1O C1PB H1P1 109.5
C1O C1PB H1P2 109.5
H1P1 C1PB H1P2 109.5
C1O C1PB H1P3 109.5
H1P1 C1PB H1P3 109.5
H1P2 C1PB H1P3 109.5
C1O C1QB H1Q1 109.5
C1O C1QB H1Q2 109.5
H1Q1 C1QB H1Q2 109.5
C1O C1QB H1Q3 109.5
H1Q1 C1QB H1Q3 109.5
H1Q2 C1QB H1Q3 109.5
C1O C1R H1R1 109.5
C1O C1R H1R2 109.5
H1R1 C1R H1R2 109.5
C1O C1R H1R3 109.5
H1R1 C1R H1R3 109.5
H1R2 C1R H1R3 109.5
C1O C1R H1R4 109.5
C1O C1R H1R5 109.5
H1R4 C1R H1R5 109.5
C1O C1R H1R6 109.5
H1R4 C1R H1R6 109.5
H1R5 C1R H1R6 109.5
C1E C1Z C2C 115.6(4)
C1E C1Z H1Z1 108.4
C2C C1Z H1Z1 108.4
C1E C1Z H1Z2 108.4
C2C C1Z H1Z2 108.4
H1Z1 C1Z H1Z2 107.5
C1IA C1H O1G 136.7(11)
C1IB C1H O1G 146.3(10)
O1G C1H C1IC 107.8(16)
O1G C1H K1 59.6(4)
C1IC C1H K1 62.1(15)
C1IA C1H H1H1 103
O1G C1H H1H1 103
C1IA C1H H1H2 103
O1G C1H H1H2 103
H1H1 C1H H1H2 105.1
O1LA C1IA O1MA 120.7(15)
O1LA C1IA C1H 115.2(13)
O1MA C1IA C1H 123.6(17)
O1LB C1IB O1MB 132(2)
O1LB C1IB C1H 111.8(19)
O1MB C1IB C1H 116.3(18)
O1LC C1IC O1MC 120(3)
O1LC C1IC C1H 124(3)
O1MC C1IC C1H 116(3)
O1LC C1IC K1 40.0(19)
O1MC C1IC K1 139(2)
C1H C1IC K1 93.2(16)
C1IC O1LC K1 119(3)
C2B C2A C2F 117.4(5)
C2B C2A C2R 124.1(6)
C2F C2A C2R 118.3(6)
C2A C2B C2C 122.7(5)
C2A C2B H2B 118.6
C2C C2B H2B 118.6
C2D C2C C2B 117.7(5)
C2D C2C C1Z 122.0(4)
C2B C2C C1Z 120.3(5)
C2C C2D O2G 121.3(5)
C2C C2D C2E 121.1(5)
O2G C2D C2E 117.5(4)
C2F C2E C2D 118.6(5)
C2F C2E C2Z 119.4(5)
C2D C2E C2Z 121.9(5)
C2E C2F C2A 122.2(5)
C2E C2F H2F 118.9
C2A C2F H2F 118.9
O2G C2H C2I 117.4(5)
O2G C2H H2H1 107.9
C2I C2H H2H1 107.9
O2G C2H H2H2 107.9
C2I C2H H2H2 107.9
H2H1 C2H H2H2 107.2
O2L C2I O2M 124.3(6)
O2L C2I C2H 120.7(6)
O2M C2I C2H 114.9(5)
C2P C2N O2M 108.3(7)
C2P C2N C2O 113.1(11)
O2M C2N C2O 102.9(6)
C2P C2N C2Q 114.0(10)
O2M C2N C2Q 108.4(8)
C2O C2N C2Q 109.5(9)
C2N C2O H2O1 109.5
C2N C2O H2O2 109.5
H2O1 C2O H2O2 109.5
C2N C2O H2O3 109.5
H2O1 C2O H2O3 109.5
H2O2 C2O H2O3 109.5
C2N C2P H2P1 109.5
C2N C2P H2P2 109.5
H2P1 C2P H2P2 109.5
C2N C2P H2P3 109.5
H2P1 C2P H2P3 109.5
H2P2 C2P H2P3 109.5
C2N C2Q H2Q1 109.5
C2N C2Q H2Q2 109.5
H2Q1 C2Q H2Q2 109.5
C2N C2Q H2Q3 109.5
H2Q1 C2Q H2Q3 109.5
H2Q2 C2Q H2Q3 109.5
C2S C2R C2U 111.8(9)
C2S C2R C2A 110.3(7)
C2U C2R C2A 109.8(7)
C2S C2R C2T 105.7(7)
C2U C2R C2T 109.5(9)
C2A C2R C2T 109.6(7)
C2R C2S H2S1 109.5
C2R C2S H2S2 109.5
H2S1 C2S H2S2 109.5
C2R C2S H2S3 109.5
H2S1 C2S H2S3 109.5
H2S2 C2S H2S3 109.5
C2R C2S H2S4 109.5
C2R C2S H2S5 109.5
H2S4 C2S H2S5 109.5
C2R C2S H2S6 109.5
H2S4 C2S H2S6 109.5
H2S5 C2S H2S6 109.5
C2R C2T H2T1 109.5
C2R C2T H2T2 109.5
H2T1 C2T H2T2 109.5
C2R C2T H2T3 109.5
H2T1 C2T H2T3 109.5
H2T2 C2T H2T3 109.5
C2R C2U H2U1 109.5
C2R C2U H2U2 109.5
H2U1 C2U H2U2 109.5
C2R C2U H2U3 109.5
H2U1 C2U H2U3 109.5
H2U2 C2U H2U3 109.5
C3E C2Z C2E 112.2(4)
C3E C2Z H2Z1 109.2
C2E C2Z H2Z1 109.2
C3E C2Z H2Z2 109.2
C2E C2Z H2Z2 109.2
H2Z1 C2Z H2Z2 107.9
C3B C3A C3F 116.7(6)
C3B C3A C3R 122.7(6)
C3F C3A C3R 120.6(6)
C3C C3B C3A 123.2(5)
C3C C3B H3B 118.4
C3A C3B H3B 118.4
C3D C3C C3B 117.3(5)
C3D C3C C3Z 122.8(5)
C3B C3C C3Z 119.8(5)
C3C C3D C3E 123.0(5)
C3C C3D O3G 117.8(5)
C3E C3D O3G 119.1(4)
C3D C3E C3F 117.0(5)
C3D C3E C2Z 121.2(5)
C3F C3E C2Z 121.7(5)
C3A C3F C3E 122.7(6)
C3A C3F H3F 118.6
C3E C3F H3F 118.6
O3G C3HA C3IA 109.2(5)
O3G C3HA H3H1 109.8
C3IA C3HA H3H1 109.8
O3G C3HA H3H2 109.9
C3IA C3HA H3H2 109.8
H3H1 C3HA H3H2 108.3
O3LA C3IA O3MA 126.4(7)
O3LA C3IA C3HA 123.3(6)
O3MA C3IA C3HA 110.3(6)
C3IA O3MA C3NA 121.4(7)
O3MA C3NA C3QA 108.6(6)
O3MA C3NA C3OA 108.5(6)
C3QA C3NA C3OA 115.6(10)
O3MA C3NA C3PA 100.7(8)
C3QA C3NA C3PA 111.5(9)
C3OA C3NA C3PA 110.8(8)
C3NA C3OA H3O1 109.5
C3NA C3OA H3O2 109.5
H3O1 C3OA H3O2 109.5
C3NA C3OA H3O3 109.5
H3O1 C3OA H3O3 109.5
H3O2 C3OA H3O3 109.5
C3NA C3PA H3P1 109.5
C3NA C3PA H3P2 109.5
H3P1 C3PA H3P2 109.5
C3NA C3PA H3P3 109.5
H3P1 C3PA H3P3 109.5
H3P2 C3PA H3P3 109.5
C3NA C3QA H3Q1 109.5
C3NA C3QA H3Q2 109.4
H3Q1 C3QA H3Q2 109.5
C3NA C3QA H3Q3 109.5
H3Q1 C3QA H3Q3 109.5
H3Q2 C3QA H3Q3 109.5
O3G C3HB C3IB 100(2)
O3G C3HB H3H3 111.7
C3IB C3HB H3H3 111.7
O3G C3HB H3H4 111.7
C3IB C3HB H3H4 111.6
H3H3 C3HB H3H4 109.4
O3LB C3IB O3MB 121(3)
O3LB C3IB C3HB 127(3)
O3MB C3IB C3HB 111(2)
C3IB O3MB C3NB 133(3)
C3QB C3NB C3OB 116(3)
C3QB C3NB C3PB 118(5)
C3OB C3NB C3PB 116(3)
C3QB C3NB O3MB 104(4)
C3OB C3NB O3MB 96(5)
C3PB C3NB O3MB 102(5)
C3NB C3OB H3O4 109.5
C3NB C3OB H3O5 109.6
H3O4 C3OB H3O5 109.5
C3NB C3OB H3O6 109.4
H3O4 C3OB H3O6 109.5
H3O5 C3OB H3O6 109.5
C3NB C3PB H3P4 109.5
C3NB C3PB H3P5 109.5
H3P4 C3PB H3P5 109.5
C3NB C3PB H3P6 109.4
H3P4 C3PB H3P6 109.5
H3P5 C3PB H3P6 109.5
C3NB C3QB H3Q4 109.4
C3NB C3QB H3Q5 109.4
H3Q4 C3QB H3Q5 109.5
C3NB C3QB H3Q6 109.5
H3Q4 C3QB H3Q6 109.5
H3Q5 C3QB H3Q6 109.5
C3T C3R C3U 111.9(7)
C3T C3R C3S 102.1(8)
C3U C3R C3S 112.5(9)
C3T C3R C3A 113.0(7)
C3U C3R C3A 108.2(7)
C3S C3R C3A 109.2(6)
C3R C3S H3S1 109.5
C3R C3S H3S2 109.5
H3S1 C3S H3S2 109.5
C3R C3S H3S3 109.5
H3S1 C3S H3S3 109.5
H3S2 C3S H3S3 109.5
C3R C3T H3T1 109.5
C3R C3T H3T2 109.5
H3T1 C3T H3T2 109.5
C3R C3T H3T3 109.5
H3T1 C3T H3T3 109.5
H3T2 C3T H3T3 109.5
C3R C3U H3U1 109.5
C3R C3U H3U2 109.5
H3U1 C3U H3U2 109.5
C3R C3U H3U3 109.5
H3U1 C3U H3U3 109.5
H3U2 C3U H3U3 109.5
C3C C3Z C4E 114.4(4)
C3C C3Z H3Z1 108.7
C4E C3Z H3Z1 108.7
C3C C3Z H3Z2 108.7
C4E C3Z H3Z2 108.7
H3Z1 C3Z H3Z2 107.6
C4B C4A C4F 117.7(5)
C4B C4A C4R 120.8(5)
C4F C4A C4R 121.3(5)
C4A C4B C4C 123.0(6)
C4A C4B H4B 118.5
C4C C4B H4B 118.5
C4D C4C C4B 117.8(5)
C4D C4C C4Z 122.4(5)
C4B C4C C4Z 119.7(6)
C4C C4D O4G 119.8(5)
C4C C4D C4E 120.6(5)
O4G C4D C4E 119.5(5)
C4F C4E C4D 119.3(5)
C4F C4E C3Z 120.5(5)
C4D C4E C3Z 120.2(5)
C4E C4F C4A 121.6(5)
C4E C4F H4F 119.2
C4A C4F H4F 119.2
C4I C4HA O4G 103.6(8)
C4I C4HA H4H1 111
O4G C4HA H4H1 111
C4I C4HA H4H2 111
O4G C4HA H4H2 111
H4H1 C4HA H4H2 109
C4I O4MA C4NA 120.5(12)
O4MA C4NA C4QA 116.5(17)
O4MA C4NA C4OA 104.4(18)
C4QA C4NA C4OA 107.7(18)
O4MA C4NA C4PA 99.1(17)
C4QA C4NA C4PA 119(2)
C4OA C4NA C4PA 109.1(19)
C4NA C4OA H4O1 109.5
C4NA C4OA H4O2 109.5
H4O1 C4OA H4O2 109.5
C4NA C4OA H4O3 109.4
H4O1 C4OA H4O3 109.5
H4O2 C4OA H4O3 109.5
C4NA C4PA H4P1 109.5
C4NA C4PA H4P2 109.5
H4P1 C4PA H4P2 109.5
C4NA C4PA H4P3 109.5
H4P1 C4PA H4P3 109.5
H4P2 C4PA H4P3 109.5
C4NA C4QA H4Q1 109.5
C4NA C4QA H4Q2 109.5
H4Q1 C4QA H4Q2 109.5
C4NA C4QA H4Q3 109.5
H4Q1 C4QA H4Q3 109.5
H4Q2 C4QA H4Q3 109.5
O4G C4HB C4I 114.8(10)
O4G C4HB H4H3 108.6
C4I C4HB H4H3 108.6
O4G C4HB H4H4 108.6
C4I C4HB H4H4 108.6
H4H3 C4HB H4H4 107.5
C4I O4MB C4NB 123.4(11)
O4MB C4NB C4OB 112.1(15)
O4MB C4NB C4PB 103.0(14)
C4OB C4NB C4PB 103.4(17)
O4MB C4NB C4QB 102.8(13)
C4OB C4NB C4QB 129(2)
C4PB C4NB C4QB 102.9(19)
C4NB C4OB H4O4 109.4
C4NB C4OB H4O5 109.6
H4O4 C4OB H4O5 109.5
C4NB C4OB H4O6 109.4
H4O4 C4OB H4O6 109.5
H4O5 C4OB H4O6 109.5
C4NB C4PB H4P4 109.5
C4NB C4PB H4P5 109.5
H4P4 C4PB H4P5 109.5
C4NB C4PB H4P6 109.5
H4P4 C4PB H4P6 109.5
H4P5 C4PB H4P6 109.5
C4NB C4QB H4Q4 109.5
C4NB C4QB H4Q5 109.5
H4Q4 C4QB H4Q5 109.5
C4NB C4QB H4Q6 109.5
H4Q4 C4QB H4Q6 109.5
H4Q5 C4QB H4Q6 109.5
C4R C4SA H4S1 109.5
C4R C4SA H4S2 109.5
H4S1 C4SA H4S2 109.5
C4R C4SA H4S3 109.5
H4S1 C4SA H4S3 109.5
H4S2 C4SA H4S3 109.5
C4R C4TA H4T1 109.5
C4R C4TA H4T2 109.5
H4T1 C4TA H4T2 109.5
C4R C4TA H4T3 109.5
H4T1 C4TA H4T3 109.5
H4T2 C4TA H4T3 109.5
C4R C4UA H4U1 109.5
C4R C4UA H4U2 109.5
H4U1 C4UA H4U2 109.5
C4R C4UA H4U3 109.5
H4U1 C4UA H4U3 109.5
H4U2 C4UA H4U3 109.5
C4R C4SB H4S4 109.5
C4R C4SB H4S5 109.5
H4S4 C4SB H4S5 109.5
C4R C4SB H4S6 109.5
H4S4 C4SB H4S6 109.5
H4S5 C4SB H4S6 109.5
C4R C4TB H4T4 109.5
C4R C4TB H4T5 109.5
H4T4 C4TB H4T5 109.5
C4R C4TB H4T6 109.5
H4T4 C4TB H4T6 109.5
H4T5 C4TB H4T6 109.5
C4R C4UB H4U4 109.5
C4R C4UB H4U5 109.5
H4U4 C4UB H4U5 109.5
C4R C4UB H4U6 109.5
H4U4 C4UB H4U6 109.5
H4U5 C4UB H4U6 109.5
O4LB C4I O4MB 127.9(8)
O4LA C4I C4HA 132.6(9)
O4LA C4I O4MA 120.9(10)
C4HA C4I O4MA 105.6(9)
O4LB C4I C4HB 116.3(9)
O4MB C4I C4HB 115.8(8)
C4UB C4R C4SB 121.0(11)
C4UB C4R C4TB 105.7(7)
C4SB C4R C4TB 96.5(13)
C4UB C4R C4A 114.1(5)
C4SB C4R C4A 109.2(6)
C4TB C4R C4A 108.1(7)
C4A C4R C4TA 115.6(10)
C4A C4R C4UA 107.2(9)
C4TA C4R C4UA 108.6(12)
C4A C4R C4SA 107.1(6)
C4TA C4R C4SA 107.5(9)
C4UA C4R C4SA 110.8(11)
C4C C4Z C5C 113.1(4)
C4C C4Z H4Z1 109
C5C C4Z H4Z1 109
C4C C4Z H4Z2 109
C5C C4Z H4Z2 109
H4Z1 C4Z H4Z2 107.8
C5B C5A C5F 117.2(6)
C5B C5A C5R 120.7(6)
C5F C5A C5R 122.2(7)
C5C C5B C5A 122.9(6)
C5C C5B H5B 118.6
C5A C5B H5B 118.6
C5B C5C C5D 118.3(7)
C5B C5C C4Z 119.5(5)
C5D C5C C4Z 122.1(6)
C5E C5D O5G 119.3(5)
C5E C5D C5C 120.4(6)
O5G C5D C5C 120.2(6)
C5D C5E C5F 119.6(5)
C5D C5E C5Z 120.2(6)
C5F C5E C5Z 120.3(6)
C5A C5F C5E 121.6(7)
C5A C5F H5F 119.2
C5E C5F H5F 119.2
C5I C5HA O5G 114.3(9)
C5I C5HA H5H1 108.7
O5G C5HA H5H1 108.7
C5I C5HA H5H2 108.7
O5G C5HA H5H2 108.7
H5H1 C5HA H5H2 107.6
C5I O5MA C5NA 128.7(16)
O5MA C5NA C5PA 107(2)
O5MA C5NA C5OA 98(2)
C5PA C5NA C5OA 130(3)
O5MA C5NA C5QA 104(2)
C5PA C5NA C5QA 110(2)
C5OA C5NA C5QA 104(2)
C5NA C5QA H5Q1 109.5
C5NA C5QA H5Q2 109.5
H5Q1 C5QA H5Q2 109.5
C5NA C5QA H5Q3 109.4
H5Q1 C5QA H5Q3 109.5
H5Q2 C5QA H5Q3 109.5
C5NA C5OA H5O1 109.5
C5NA C5OA H5O2 109.5
H5O1 C5OA H5O2 109.5
C5NA C5OA H5O3 109.4
H5O1 C5OA H5O3 109.5
H5O2 C5OA H5O3 109.5
C5NA C5PA H5P1 109.4
C5NA C5PA H5P2 109.5
H5P1 C5PA H5P2 109.5
C5NA C5PA H5P3 109.5
H5P1 C5PA H5P3 109.5
H5P2 C5PA H5P3 109.5
C5I C5HB O5G 108.4(9)
C5I C5HB H5H3 110
O5G C5HB H5H3 110
C5I C5HB H5H4 110
O5G C5HB H5H4 110
H5H3 C5HB H5H4 108.4
C5I O5MB C5NB 129.0(8)
C5QB C5NB O5MB 105.6(11)
C5QB C5NB C5OB 110.6(15)
O5MB C5NB C5OB 106.9(10)
C5QB C5NB C5PB 105.3(15)
O5MB C5NB C5PB 104.2(12)
C5OB C5NB C5PB 123.0(16)
C5NB C5OB H5O4 109.5
C5NB C5OB H5O5 109.5
H5O4 C5OB H5O5 109.5
C5NB C5OB H5O6 109.5
H5O4 C5OB H5O6 109.5
H5O5 C5OB H5O6 109.5
C5NB C5PB H5P4 109.5
C5NB C5PB H5P5 109.5
H5P4 C5PB H5P5 109.5
C5NB C5PB H5P6 109.4
H5P4 C5PB H5P6 109.5
H5P5 C5PB H5P6 109.5
C5NB C5QB H5Q4 109.5
C5NB C5QB H5Q5 109.5
H5Q4 C5QB H5Q5 109.5
C5NB C5QB H5Q6 109.5
H5Q4 C5QB H5Q6 109.5
H5Q5 C5QB H5Q6 109.5
O5MB C5I O5LB 125.2(8)
O5LA C5I O5MA 117.2(10)
O5LA C5I C5HA 124.7(9)
O5MA C5I C5HA 118.0(10)
O5MB C5I C5HB 115.8(8)
O5LB C5I C5HB 113.5(9)
C5T C5R C5U 113.3(10)
C5T C5R C5S 106.8(8)
C5U C5R C5S 108.4(8)
C5T C5R C5A 112.1(6)
C5U C5R C5A 109.2(6)
C5S C5R C5A 106.8(8)
C5R C5S H5S1 109.5
C5R C5S H5S2 109.5
H5S1 C5S H5S2 109.5
C5R C5S H5S3 109.5
H5S1 C5S H5S3 109.5
H5S2 C5S H5S3 109.5
C5R C5T H5T1 109.5
C5R C5T H5T2 109.5
H5T1 C5T H5T2 109.5
C5R C5T H5T3 109.5
H5T1 C5T H5T3 109.5
H5T2 C5T H5T3 109.5
C5R C5U H5U1 109.5
C5R C5U H5U2 109.5
H5U1 C5U H5U2 109.5
C5R C5U H5U3 109.5
H5U1 C5U H5U3 109.5
H5U2 C5U H5U3 109.5
C1C C5Z C5E 114.0(5)
C1C C5Z H5Z1 108.8
C5E C5Z H5Z1 108.8
C1C C5Z H5Z2 108.8
C5E C5Z H5Z2 108.8
H5Z1 C5Z H5Z2 107.6
C1H O1G C1D 119.5(4)
C1H O1G K1 96.9(5)
C1D O1G K1 139.2(4)
C2D O2G C2H 116.5(4)
C2I O2M C2N 122.2(5)
C3D O3G C3HA 113.8(4)
C3D O3G C3HB 108.0(16)
C3D O3G K1 149.2(4)
C4HB O4G C4D 118.8(6)
C4D O4G C4HA 106.9(5)
C4D O4G K1 115.9(4)
C5D O5G C5HA 131.9(6)
C5D O5G C5HB 98.0(6)
C5D O5G K1 138.3(5)
C6BA N6AA H6A1 109.5
C6BA N6AA H6A2 109.5
H6A1 N6AA H6A2 109.5
C6BA N6AA H6A3 109.4
H6A1 N6AA H6A3 109.5
H6A2 N6AA H6A3 109.5
C6CA C6BA N6AA 112(2)
C6CA C6BA H6B1 109.2
N6AA C6BA H6B1 109.2
C6CA C6BA H6B2 109.2
N6AA C6BA H6B2 109.2
H6B1 C6BA H6B2 107.9
C6DA C6CA C6BA 115.3(16)
C6DA C6CA H6C1 108.4
C6BA C6CA H6C1 108.5
C6DA C6CA H6C2 108.4
C6BA C6CA H6C2 108.4
H6C1 C6CA H6C2 107.5
C6CA C6DA C6EA 123.2(13)
C6CA C6DA H6D1 106.5
C6EA C6DA H6D1 106.5
C6CA C6DA H6D2 106.5
C6EA C6DA H6D2 106.5
H6D1 C6DA H6D2 106.5
C6DA C6EA C6FA 117.7(14)
C6DA C6EA H6H1 107.9
C6FA C6EA H6H1 107.9
C6DA C6EA H6H2 107.9
C6FA C6EA H6H2 107.9
H6H1 C6EA H6H2 107.2
C6BB N6AB H6A4 109.4
C6BB N6AB H6A5 109.5
H6A4 N6AB H6A5 109.5
C6BB N6AB H6A6 109.5
H6A4 N6AB H6A6 109.5
H6A5 N6AB H6A6 109.5
C6CB C6BB N6AB 116(2)
C6CB C6BB H6B3 108.2
N6AB C6BB H6B3 108.2
C6CB C6BB H6B4 108.2
N6AB C6BB H6B4 108.1
H6B3 C6BB H6B4 107.3
C6BB C6CB C6DB 102(2)
C6BB C6CB H6C3 111.4
C6DB C6CB H6C3 111.4
C6BB C6CB H6C4 111.4
C6DB C6CB H6C4 111.4
H6C3 C6CB H6C4 109.3
C6EB C6DB C6CB 111(2)
C6EB C6DB H6E1 109.4
C6CB C6DB H6E1 109.4
C6EB C6DB H6E2 109.4
C6CB C6DB H6E2 109.4
H6E1 C6DB H6E2 108
C6DB C6EB C6FB 115.9(17)
C6DB C6EB H6F3 108.3
C6FB C6EB H6F3 108.2
C6DB C6EB H6F4 108.3
C6FB C6EB H6F4 108.4
H6F3 C6EB H6F4 107.4
C6EB C6FB C6GB 106.5(18)
C6EB C6FB H6G1 110.4
C6GB C6FB H6G1 110.4
C6EB C6FB H6G2 110.5
C6GB C6FB H6G2 110.5
H6G1 C6FB H6G2 108.6
O1LC K1 O5G 119.8(11)
O1LC K1 O4G 157.5(12)
O5G K1 O4G 77.9(4)
O1LC K1 O3G 91.0(10)
O5G K1 O3G 142.4(6)
O4G K1 O3G 79.3(4)
O1LC K1 O1G 57.5(10)
O5G K1 O1G 74.5(4)
O4G K1 O1G 145.0(6)
O3G K1 O1G 110.9(5)
O1LC K1 C1IC 21.3(8)
O5G K1 C1IC 98.5(6)
O4G K1 C1IC 164.1(8)
O3G K1 C1IC 110.9(7)
O1G K1 C1IC 44.3(4)
O1LC K1 C1H 43.6(9)
O5G K1 C1H 78.0(4)
O4G K1 C1H 155.8(6)
O3G K1 C1H 122.3(5)
O1G K1 C1H 23.44(17)
C1IC K1 C1H 24.6(3)
O1LC K1 C5I 96.7(10)
O5G K1 C5I 42.2(3)
O4G K1 C5I 88.2(4)
O3G K1 C5I 163.2(6)
O1G K1 C5I 85.7(4)
C1IC K1 C5I 79.2(7)
C1H K1 C5I 72.5(4)

loop_
_geom_bond_atom_site_label_1
_geom_bond_atom_site_label_2
_geom_bond_distance
_geom_bond_site_symmetry_2
C1A C1F 1.375(8) .
C1A C1B 1.385(9) .
C1A C1O 1.516(9) .
C1B C1C 1.401(8) .
C1B H1B 0.95 .
C1C C1D 1.388(7) .
C1C C5Z 1.532(9) .
C1D O1G 1.395(6) .
C1D C1E 1.406(8) .
C1E C1F 1.391(7) .
C1E C1Z 1.515(7) .
C1F H1F 0.95 .
C1O C1QB 1.523(11) .
C1O C1PB 1.549(9) .
C1O C1R 1.560(8) .
C1PB H1P1 0.98 .
C1PB H1P2 0.98 .
C1PB H1P3 0.98 .
C1QB H1Q1 0.98 .
C1QB H1Q2 0.98 .
C1QB H1Q3 0.98 .
C1R H1R1 0.98 .
C1R H1R2 0.98 .
C1R H1R3 0.98 .
C1R H1R4 0.98 .
C1R H1R5 0.98 .
C1R H1R6 0.98 .
C1Z C2C 1.525(7) .
C1Z H1Z1 0.99 .
C1Z H1Z2 0.99 .
C1H C1IA 1.327(16) .
C1H C1IB 1.33(2) .
C1H O1G 1.394(7) .
C1H C1IC 1.453(14) .
C1H K1 3.478(17) .
C1H H1H1 0.99 .
C1H H1H2 0.99 .
C1IA O1LA 1.219(17) .
C1IA O1MA 1.251(17) .
C1IB O1LB 1.278(5) .
C1IB O1MB 1.284(5) .
O1MC C1IC 1.280(10) .
C1IC O1LC 1.276(10) .
C1IC K1 3.08(4) .
O1LC K1 2.25(4) .
C2A C2B 1.384(8) .
C2A C2F 1.385(8) .
C2A C2R 1.546(9) .
C2B C2C 1.394(7) .
C2B H2B 0.95 .
C2C C2D 1.385(7) .
C2D O2G 1.397(6) .
C2D C2E 1.399(7) .
C2E C2F 1.377(7) .
C2E C2Z 1.519(7) .
C2F H2F 0.95 .
C2H O2G 1.431(6) .
C2H C2I 1.513(9) .
C2H H2H1 0.99 .
C2H H2H2 0.99 .
C2I O2L 1.189(7) .
C2I O2M 1.303(7) .
C2N C2P 1.483(14) .
C2N O2M 1.495(8) .
C2N C2O 1.507(12) .
C2N C2Q 1.520(14) .
C2O H2O1 0.98 .
C2O H2O2 0.98 .
C2O H2O3 0.98 .
C2P H2P1 0.98 .
C2P H2P2 0.98 .
C2P H2P3 0.98 .
C2Q H2Q1 0.98 .
C2Q H2Q2 0.98 .
C2Q H2Q3 0.98 .
C2R C2S 1.523(13) .
C2R C2U 1.531(13) .
C2R C2T 1.574(12) .
C2S H2S1 0.98 .
C2S H2S2 0.98 .
C2S H2S3 0.98 .
C2S H2S4 0.98 .
C2S H2S5 0.98 .
C2S H2S6 0.98 .
C2T H2T1 0.98 .
C2T H2T2 0.98 .
C2T H2T3 0.98 .
C2U H2U1 0.98 .
C2U H2U2 0.98 .
C2U H2U3 0.98 .
C2Z C3E 1.504(7) .
C2Z H2Z1 0.99 .
C2Z H2Z2 0.99 .
C3A C3B 1.390(9) .
C3A C3F 1.391(8) .
C3A C3R 1.557(9) .
C3B C3C 1.383(8) .
C3B H3B 0.95 .
C3C C3D 1.383(7) .
C3C C3Z 1.484(8) .
C3D C3E 1.384(7) .
C3D O3G 1.399(6) .
C3E C3F 1.401(8) .
C3F H3F 0.95 .
C3HA O3G 1.436(7) .
C3HA C3IA 1.462(10) .
C3HA H3H1 0.99 .
C3HA H3H2 0.99 .
C3IA O3LA 1.230(8) .
C3IA O3MA 1.314(8) .
O3MA C3NA 1.489(10) .
C3NA C3QA 1.514(11) .
C3NA C3OA 1.515(10) .
C3NA C3PA 1.544(11) .
C3OA H3O1 0.98 .
C3OA H3O2 0.98 .
C3OA H3O3 0.98 .
C3PA H3P1 0.98 .
C3PA H3P2 0.98 .
C3PA H3P3 0.98 .
C3QA H3Q1 0.98 .
C3QA H3Q2 0.98 .
C3QA H3Q3 0.98 .
C3HB O3G 1.478(18) .
C3HB C3IB 1.497(19) .
C3HB H3H3 0.99 .
C3HB H3H4 0.99 .
C3IB O3LB 1.19(4) .
C3IB O3MB 1.39(4) .
O3MB C3NB 1.49(2) .
C3NB C3QB 1.47(2) .
C3NB C3OB 1.48(2) .
C3NB C3PB 1.487(17) .
C3OB H3O4 0.98 .
C3OB H3O5 0.98 .
C3OB H3O6 0.98 .
C3PB H3P4 0.98 .
C3PB H3P5 0.98 .
C3PB H3P6 0.98 .
C3QB H3Q4 0.98 .
C3QB H3Q5 0.98 .
C3QB H3Q6 0.98 .
C3R C3T 1.490(11) .
C3R C3U 1.497(12) .
C3R C3S 1.556(13) .
C3S H3S1 0.98 .
C3S H3S2 0.98 .
C3S H3S3 0.98 .
C3T H3T1 0.98 .
C3T H3T2 0.98 .
C3T H3T3 0.98 .
C3U H3U1 0.98 .
C3U H3U2 0.98 .
C3U H3U3 0.98 .
C3Z C4E 1.543(8) .
C3Z H3Z1 0.99 .
C3Z H3Z2 0.99 .
C4A C4B 1.368(8) .
C4A C4F 1.388(8) .
C4A C4R 1.554(7) .
C4B C4C 1.395(7) .
C4B H4B 0.95 .
C4C C4D 1.385(8) .
C4C C4Z 1.522(8) .
C4D O4G 1.388(6) .
C4D C4E 1.394(8) .
C4E C4F 1.380(7) .
C4F H4F 0.95 .
C4HA C4I 1.379(15) .
C4HA O4G 1.600(13) .
C4HA H4H1 0.99 .
C4HA H4H2 0.99 .
O4LA C4I 1.283(8) .
O4MA C4I 1.419(15) .
O4MA C4NA 1.462(19) .
C4NA C4QA 1.487(18) .
C4NA C4OA 1.489(19) .
C4NA C4PA 1.524(19) .
C4OA H4O1 0.98 .
C4OA H4O2 0.98 .
C4OA H4O3 0.98 .
C4PA H4P1 0.98 .
C4PA H4P2 0.98 .
C4PA H4P3 0.98 .
C4QA H4Q1 0.98 .
C4QA H4Q2 0.98 .
C4QA H4Q3 0.98 .
C4HB O4G 1.357(11) .
C4HB C4I 1.426(15) .
C4HB H4H3 0.99 .
C4HB H4H4 0.99 .
O4LB C4I 1.184(12) .
O4MB C4I 1.277(10) .
O4MB C4NB 1.45(2) .
C4NB C4OB 1.474(13) .
C4NB C4PB 1.501(17) .
C4NB C4QB 1.505(13) .
C4OB H4O4 0.98 .
C4OB H4O5 0.98 .
C4OB H4O6 0.98 .
C4PB H4P4 0.98 .
C4PB H4P5 0.98 .
C4PB H4P6 0.98 .
C4QB H4Q4 0.98 .
C4QB H4Q5 0.98 .
C4QB H4Q6 0.98 .
C4SA C4R 1.594(9) .
C4SA H4S1 0.98 .
C4SA H4S2 0.98 .
C4SA H4S3 0.98 .
C4TA C4R 1.570(11) .
C4TA H4T1 0.98 .
C4TA H4T2 0.98 .
C4TA H4T3 0.98 .
C4UA C4R 1.586(12) .
C4UA H4U1 0.98 .
C4UA H4U2 0.98 .
C4UA H4U3 0.98 .
C4SB C4R 1.522(12) .
C4SB H4S4 0.98 .
C4SB H4S5 0.98 .
C4SB H4S6 0.98 .
C4TB C4R 1.548(13) .
C4TB H4T4 0.98 .
C4TB H4T5 0.98 .
C4TB H4T6 0.98 .
C4UB C4R 1.511(10) .
C4UB H4U4 0.98 .
C4UB H4U5 0.98 .
C4UB H4U6 0.98 .
C4Z C5C 1.529(9) .
C4Z H4Z1 0.99 .
C4Z H4Z2 0.99 .
C5A C5B 1.393(10) .
C5A C5F 1.395(9) .
C5A C5R 1.540(10) .
C5B C5C 1.389(9) .
C5B H5B 0.95 .
C5C C5D 1.399(8) .
C5D C5E 1.389(9) .
C5D O5G 1.393(7) .
C5E C5F 1.394(9) .
C5E C5Z 1.538(8) .
C5F H5F 0.95 .
C5HA C5I 1.364(14) .
C5HA O5G 1.458(12) .
C5HA H5H1 0.99 .
C5HA H5H2 0.99 .
O5LA C5I 1.283(5) .
O5MA C5I 1.337(14) .
O5MA C5NA 1.49(2) .
C5NA C5PA 1.515(19) .
C5NA C5OA 1.548(19) .
C5NA C5QA 1.56(2) .
C5QA H5Q1 0.98 .
C5QA H5Q2 0.98 .
C5QA H5Q3 0.98 .
C5OA H5O1 0.98 .
C5OA H5O2 0.98 .
C5OA H5O3 0.98 .
C5PA H5P1 0.98 .
C5PA H5P2 0.98 .
C5PA H5P3 0.98 .
C5HB C5I 1.380(14) .
C5HB O5G 1.541(12) .
C5HB H5H3 0.99 .
C5HB H5H4 0.99 .
O5LB C5I 1.288(4) .
O5MB C5I 1.237(9) .
O5MB C5NB 1.505(13) .
C5NB C5QB 1.475(15) .
C5NB C5OB 1.535(15) .
C5NB C5PB 1.589(17) .
C5OB H5O4 0.98 .
C5OB H5O5 0.98 .
C5OB H5O6 0.98 .
C5PB H5P4 0.98 .
C5PB H5P5 0.98 .
C5PB H5P6 0.98 .
C5QB H5Q4 0.98 .
C5QB H5Q5 0.98 .
C5QB H5Q6 0.98 .
C5I K1 3.530(17) .
C5R C5T 1.459(11) .
C5R C5U 1.511(11) .
C5R C5S 1.540(13) .
C5S H5S1 0.98 .
C5S H5S2 0.98 .
C5S H5S3 0.98 .
C5T H5T1 0.98 .
C5T H5T2 0.98 .
C5T H5T3 0.98 .
C5U H5U1 0.98 .
C5U H5U2 0.98 .
C5U H5U3 0.98 .
C5Z H5Z1 0.99 .
C5Z H5Z2 0.99 .
O1G K1 3.023(16) .
O3G K1 3.016(16) .
O4G K1 2.769(15) .
O5G K1 2.576(16) .
N6AA C6BA 1.518(17) .
N6AA H6A1 0.91 .
N6AA H6A2 0.91 .
N6AA H6A3 0.91 .
C6BA C6CA 1.497(16) .
C6BA H6B1 0.99 .
C6BA H6B2 0.99 .
C6CA C6DA 1.493(15) .
C6CA H6C1 0.99 .
C6CA H6C2 0.99 .
C6DA C6EA 1.498(9) .
C6DA H6D1 0.99 .
C6DA H6D2 0.99 .
C6EA C6FA 1.513(9) .
C6EA H6H1 0.99 .
C6EA H6H2 0.99 .
C6FA C6GB 1.580(11) 4
N6AB C6BB 1.513(17) .
N6AB H6A4 0.91 .
N6AB H6A5 0.91 .
N6AB H6A6 0.91 .
C6BB C6CB 1.484(18) .
C6BB H6B3 0.99 .
C6BB H6B4 0.99 .
C6CB C6DB 1.488(18) .
C6CB H6C3 0.99 .
C6CB H6C4 0.99 .
C6DB C6EB 1.476(15) .
C6DB H6E1 0.99 .
C6DB H6E2 0.99 .
C6EB C6FB 1.489(17) .
C6EB H6F3 0.99 .
C6EB H6F4 0.99 .
C6FB C6GB 1.529(17) .
C6FB H6G1 0.99 .
C6FB H6G2 0.99 .
C6GB C6FA 1.580(11) 4

loop_
_platon_squeeze_void_nr
_platon_squeeze_void_average_x
_platon_squeeze_void_average_y
_platon_squeeze_void_average_z
_platon_squeeze_void_volume
_platon_squeeze_void_count_electrons
_platon_squeeze_void_content
1 0.000 0.500 0.000 472 128 ' '
2 0.000 0.500 0.500 472 128 ' '
3 0.500 1.000 0.000 472 128 ' '
4 0.500 0.000 0.500 472 128 ' '
5 0.235 0.779 0.250 9 0 ' '
6 0.235 0.221 0.750 9 0 ' '
7 0.264 0.279 0.250 9 0 ' '
8 0.264 0.721 0.750 9 0 ' '
9 0.735 0.279 0.250 9 0 ' '
10 0.735 0.721 0.750 9 0 ' '
11 0.764 0.779 0.250 9 0 ' '
12 0.764 0.221 0.750 9 0 ' '
